data_7236779
loop_
_publ_author_name
'Guo, Qiang'
'Zhang, Wan-Ying'
'Chen, Cheng'
'Ye, Qiong'
'Fu, Da-Wei'

_publ_section_title
;
 Red-light emission and dielectric reversible duple opto-electronic
 switches in a hybrid multifunctional material:
 (2-methylimidazolium)MnCl3(H2O)
;
_journal_issue 22
_journal_name_full 'Journal of Materials Chemistry C'
_journal_page_first 5458
_journal_paper_doi 10.1039/C7TC01520H
_journal_volume 5
_journal_year 2017
_chemical_formula_sum 'C4 H9 Cl3 Mn N2 O'
_chemical_formula_weight 262.42
_space_group_IT_number 14
_space_group_name_Hall '-P 2ybc'
_space_group_name_H-M_alt 'P 1 21/c 1'
_symmetry_cell_setting monoclinic
_symmetry_space_group_name_H-M 'P 1 21/c 1'
_atom_sites_solution_hydrogens geom
_atom_sites_solution_primary direct
_atom_sites_solution_secondary difmap
_audit_creation_method SHELXL-97
_audit_update_record
;
2016-12-12 deposited with the CCDC.
2017-05-15 downloaded from the CCDC.
;
_cell_angle_alpha 90.00
_cell_angle_beta 93.86(3)
_cell_angle_gamma 90.00
_cell_formula_units_Z 4
_cell_length_a 8.9890(18)
_cell_length_b 14.612(3)
_cell_length_c 7.2748(15)
_cell_measurement_reflns_used 2179
_cell_measurement_temperature 293(2)
_cell_measurement_theta_max 27.48
_cell_measurement_theta_min 3.13
_cell_volume 953.4(3)
_computing_cell_refinement 'CrystalClear (Rigaku, 2005)'
_computing_data_collection 'CrystalClear (Rigaku, 2005)'
_computing_data_reduction 'CrystalClear (Rigaku, 2005)'
_computing_molecular_graphics 'DIAMOND (Brandenburg & Putz, 2005)'
_computing_publication_material 'SHELXL-97 (Sheldrick, 2008)'
_computing_structure_refinement 'SHELXL-97 (Sheldrick, 1997)'
_computing_structure_solution 'SHELXS-97 (Sheldrick, 1990)'
_diffrn_ambient_temperature 293(2)
_diffrn_measured_fraction_theta_full 0.994
_diffrn_measured_fraction_theta_max 0.994
_diffrn_measurement_device_type 'Rigaku, SCXmini'
_diffrn_measurement_method '\w scans'
_diffrn_radiation_monochromator graphite
_diffrn_radiation_source 'fine-focus sealed tube'
_diffrn_radiation_type MoK\a
_diffrn_radiation_wavelength 0.71073
_diffrn_reflns_av_R_equivalents 0.0464
_diffrn_reflns_av_sigmaI/netI 0.0480
_diffrn_reflns_limit_h_max 11
_diffrn_reflns_limit_h_min -10
_diffrn_reflns_limit_k_max 18
_diffrn_reflns_limit_k_min -18
_diffrn_reflns_limit_l_max 7
_diffrn_reflns_limit_l_min -9
_diffrn_reflns_number 6483
_diffrn_reflns_theta_full 27.48
_diffrn_reflns_theta_max 27.48
_diffrn_reflns_theta_min 3.13
_exptl_absorpt_coefficient_mu 2.172
_exptl_absorpt_correction_T_max 0.0000
_exptl_absorpt_correction_T_min 0.0000
_exptl_absorpt_correction_type multi-scan
_exptl_absorpt_process_details 'CrystalClear (Rigaku, 2005)'
_exptl_crystal_colour pink
_exptl_crystal_density_diffrn 1.828
_exptl_crystal_density_method 'not measured'
_exptl_crystal_description block
_exptl_crystal_F_000 524
_refine_diff_density_max 1.832
_refine_diff_density_min -1.799
_refine_diff_density_rms 0.312
_refine_ls_extinction_method none
_refine_ls_goodness_of_fit_ref 1.068
_refine_ls_hydrogen_treatment mixed
_refine_ls_matrix_type full
_refine_ls_number_parameters 100
_refine_ls_number_reflns 2179
_refine_ls_number_restraints 218
_refine_ls_restrained_S_all 1.016
_refine_ls_R_factor_all 0.1148
_refine_ls_R_factor_gt 0.0944
_refine_ls_shift/su_max 0.000
_refine_ls_shift/su_mean 0.000
_refine_ls_structure_factor_coef Fsqd
_refine_ls_weighting_details 'calc w=1/[\s^2^(Fo^2^)+(0.1359P)^2^+43.7981P] where P=(Fo^2^+2Fc^2^)/3'
_refine_ls_weighting_scheme calc
_refine_ls_wR_factor_gt 0.3399
_refine_ls_wR_factor_ref 0.3455
_reflns_number_gt 1850
_reflns_number_total 2179
_reflns_threshold_expression >2sigma(I)
_cod_data_source_file c7tc01520h2.cif
_cod_data_source_block 5
_cod_original_sg_symbol_H-M P21/c
_cod_database_code 7236779

loop_
_symmetry_equiv_pos_as_xyz
'x, y, z'
'-x, y+1/2, -z+1/2'
'-x, -y, -z'
'x, -y-1/2, z-1/2'

loop_
_atom_site_label
_atom_site_type_symbol
_atom_site_fract_x
_atom_site_fract_y
_atom_site_fract_z
_atom_site_U_iso_or_equiv
_atom_site_adp_type
_atom_site_occupancy
_atom_site_symmetry_multiplicity
_atom_site_calc_flag
_atom_site_refinement_flags
_atom_site_disorder_assembly
_atom_site_disorder_group
Mn1 Mn -0.07841(19) -0.73872(11) 0.1840(2) 0.0211(5) Uani 1 1 d U . .
Cl1 Cl -0.2798(3) -0.75698(19) 0.4186(4) 0.0253(7) Uani 1 1 d U . .
Cl2 Cl 0.1113(3) -0.7378(2) -0.0529(4) 0.0281(7) Uani 1 1 d U . .
Cl3 Cl -0.0918(3) -0.56793(19) 0.2185(4) 0.0285(7) Uani 1 1 d U . .
O1W O -0.0906(10) -0.8907(6) 0.1508(13) 0.0306(18) Uani 1 1 d U . .
H1WA H -0.0297 -0.9076 0.0731 0.046 Uiso 1 1 d R . .
H1WB H -0.0679 -0.9161 0.2540 0.046 Uiso 1 1 d R . .
N1 N -0.373(5) -0.967(3) 0.271(8) 0.0318(18) Uani 0.50 1 d PDU A 1
H1A H -0.3254 -0.9157 0.2669 0.038 Uiso 0.50 1 calc PR A 1
N2 N -0.564(4) -1.042(2) 0.273(6) 0.0318(18) Uani 0.50 1 d PU A 1
H2A H -0.6562 -1.0569 0.2725 0.038 Uiso 0.50 1 calc PR A 1
C1 C -0.307(3) -1.0490(19) 0.316(6) 0.0318(18) Uani 0.50 1 d PDU A 1
H1B H -0.2061 -1.0617 0.3338 0.038 Uiso 0.50 1 calc PR A 1
C2 C -0.424(3) -1.108(2) 0.327(6) 0.0318(18) Uani 0.50 1 d PDU A 1
H2B H -0.4224 -1.1701 0.3573 0.038 Uiso 0.50 1 calc PR A 1
C3 C -0.519(5) -0.975(3) 0.236(8) 0.0318(18) Uani 0.50 1 d PU A 1
C4 C -0.618(3) -0.897(2) 0.177(5) 0.0318(18) Uani 0.50 1 d PU A 1
H4A H -0.7190 -0.9185 0.1596 0.048 Uiso 0.50 1 d PR A 1
H4B H -0.6125 -0.8504 0.2704 0.048 Uiso 0.50 1 d PR A 1
H4C H -0.5876 -0.8722 0.0637 0.048 Uiso 0.50 1 d PR A 1
N1' N -0.355(5) -0.978(3) 0.258(7) 0.032(5) Uani 0.50 1 d PU B 2
H1'A H -0.2868 -0.9392 0.2350 0.038 Uiso 0.50 1 calc PR B 2
N2' N -0.552(4) -1.060(2) 0.270(6) 0.0318(18) Uani 0.50 1 d PU B 2
H2'A H -0.6418 -1.0781 0.2449 0.038 Uiso 0.50 1 calc PR B 2
C1' C -0.332(3) -1.065(2) 0.326(6) 0.0318(18) Uani 0.50 1 d PU B 2
H1'B H -0.2395 -1.0908 0.3592 0.038 Uiso 0.50 1 calc PR B 2
C2' C -0.462(3) -1.105(2) 0.335(6) 0.035(5) Uani 0.50 1 d PU B 2
H2'B H -0.4766 -1.1624 0.3861 0.042 Uiso 0.50 1 calc PR B 2
C3' C -0.502(5) -0.963(3) 0.233(8) 0.0318(18) Uani 0.50 1 d PU B 2
C4' C -0.581(3) -0.881(2) 0.174(5) 0.0318(18) Uani 0.50 1 d PU B 2
H4'A H -0.5103 -0.8323 0.1658 0.048 Uiso 0.50 1 d PR B 2
H4'B H -0.6315 -0.8911 0.0554 0.048 Uiso 0.50 1 d PR B 2
H4'C H -0.6521 -0.8650 0.2612 0.048 Uiso 0.50 1 d PR B 2

loop_
_atom_site_aniso_label
_atom_site_aniso_U_11
_atom_site_aniso_U_22
_atom_site_aniso_U_33
_atom_site_aniso_U_23
_atom_site_aniso_U_13
_atom_site_aniso_U_12
Mn1 0.0232(9) 0.0202(9) 0.0201(9) -0.0003(6) 0.0018(6) -0.0017(6)
Cl1 0.0201(12) 0.0304(14) 0.0253(14) 0.0023(10) -0.0006(10) -0.0023(10)
Cl2 0.0233(14) 0.0401(16) 0.0208(13) -0.0027(11) 0.0021(10) -0.0058(11)
Cl3 0.0252(13) 0.0204(13) 0.0399(16) 0.0000(11) 0.0024(11) -0.0023(10)
O1W 0.034(5) 0.022(4) 0.036(5) 0.006(3) 0.004(4) 0.002(3)
N1 0.018(4) 0.028(5) 0.049(4) 0.001(3) 0.003(3) -0.003(3)
N2 0.018(4) 0.028(5) 0.049(4) 0.001(3) 0.003(3) -0.003(3)
C1 0.018(4) 0.028(5) 0.049(4) 0.001(3) 0.003(3) -0.003(3)
C2 0.018(4) 0.028(5) 0.049(4) 0.001(3) 0.003(3) -0.003(3)
C3 0.018(4) 0.028(5) 0.049(4) 0.001(3) 0.003(3) -0.003(3)
C4 0.018(4) 0.028(5) 0.049(4) 0.001(3) 0.003(3) -0.003(3)
N1' 0.016(8) 0.029(10) 0.049(12) 0.000(10) 0.000(10) -0.005(6)
N2' 0.018(4) 0.028(5) 0.049(4) 0.001(3) 0.003(3) -0.003(3)
C1' 0.018(4) 0.028(5) 0.049(4) 0.001(3) 0.003(3) -0.003(3)
C2' 0.023(9) 0.030(8) 0.053(12) 0.004(9) 0.009(11) -0.003(7)
C3' 0.018(4) 0.028(5) 0.049(4) 0.001(3) 0.003(3) -0.003(3)
C4' 0.018(4) 0.028(5) 0.049(4) 0.001(3) 0.003(3) -0.003(3)

loop_
_atom_type_symbol
_atom_type_description
_atom_type_scat_dispersion_real
_atom_type_scat_dispersion_imag
_atom_type_scat_source
C C 0.0033 0.0016 'International Tables Vol C Tables 4.2.6.8 and 6.1.1.4'
Cl Cl 0.1484 0.1585 'International Tables Vol C Tables 4.2.6.8 and 6.1.1.4'
Mn Mn 0.3368 0.7283 'International Tables Vol C Tables 4.2.6.8 and 6.1.1.4'
N N 0.0061 0.0033 'International Tables Vol C Tables 4.2.6.8 and 6.1.1.4'
O O 0.0106 0.0060 'International Tables Vol C Tables 4.2.6.8 and 6.1.1.4'
H H 0.0000 0.0000 'International Tables Vol C Tables 4.2.6.8 and 6.1.1.4'

loop_
_geom_angle_atom_site_label_1
_geom_angle_atom_site_label_2
_geom_angle_atom_site_label_3
_geom_angle
_geom_angle_site_symmetry_1
_geom_angle_site_symmetry_3
O1W Mn1 Cl2 88.4(2) . 4_546
O1W Mn1 Cl2 87.8(2) . .
Cl2 Mn1 Cl2 93.81(11) 4_546 .
O1W Mn1 Cl3 174.5(2) . .
Cl2 Mn1 Cl3 95.45(11) 4_546 .
Cl2 Mn1 Cl3 95.89(11) . .
O1W Mn1 Cl1 82.4(2) . 4_545
Cl2 Mn1 Cl1 170.56(12) 4_546 4_545
Cl2 Mn1 Cl1 87.76(10) . 4_545
Cl3 Mn1 Cl1 93.64(11) . 4_545
O1W Mn1 Cl1 86.4(2) . .
Cl2 Mn1 Cl1 87.28(10) 4_546 .
Cl2 Mn1 Cl1 174.10(12) . .
Cl3 Mn1 Cl1 89.78(11) . .
Cl1 Mn1 Cl1 90.24(10) 4_545 .
Mn1 Cl1 Mn1 90.53(10) 4_546 .
Mn1 Cl2 Mn1 93.72(11) 4_545 .
Mn1 O1W H1WA 109.4 . .
Mn1 O1W H1WB 109.4 . .
H1WA O1W H1WB 109.5 . .
C3 N1 C1 112(5) . .
C3 N1 H1A 124.0 . .
C1 N1 H1A 124.0 . .
C3 N2 C2 108(3) . .
C3 N2 H2A 126.1 . .
C2 N2 H2A 126.1 . .
C2 C1 N1 105(4) . .
C2 C1 H1B 127.7 . .
N1 C1 H1B 127.7 . .
C1 C2 N2 101(3) . .
C1 C2 H2B 129.5 . .
N2 C2 H2B 129.5 . .
N2 C3 N1 114(5) . .
N2 C3 C4 122(3) . .
N1 C3 C4 124(4) . .
C3 C4 H4A 109.4 . .
C3 C4 H4B 109.7 . .
H4A C4 H4B 109.3 . .
C3 C4 H4C 109.6 . .
H4A C4 H4C 109.3 . .
H4B C4 H4C 109.5 . .
C3 C4 H4'A 97.7 . .
H4A C4 H4'A 152.7 . .
H4B C4 H4'A 62.9 . .
H4C C4 H4'A 55.8 . .
C3 C4 H4'B 113.5 . .
H4A C4 H4'B 80.5 . .
H4B C4 H4'B 129.0 . .
H4C C4 H4'B 29.9 . .
H4'A C4 H4'B 85.4 . .
C3 C4 H4'C 117.1 . .
H4A C4 H4'C 83.9 . .
H4B C4 H4'C 25.7 . .
H4C C4 H4'C 123.4 . .
H4'A C4 H4'C 87.2 . .
H4'B C4 H4'C 129.4 . .
C3' N1' C1' 109(5) . .
C3' N1' H1'A 125.7 . .
C1' N1' H1'A 125.7 . .
C2' N2' C3' 114(3) . .
C2' N2' H2'A 122.8 . .
C3' N2' H2'A 122.8 . .
C2' C1' N1' 109(4) . .
C2' C1' H1'B 125.7 . .
N1' C1' H1'B 125.7 . .
N2' C2' C1' 109(4) . .
N2' C2' H2'B 125.3 . .
C1' C2' H2'B 125.3 . .
N1' C3' C4' 129(3) . .
N1' C3' N2' 98(4) . .
C4' C3' N2' 133(3) . .
C3' C4' H4A 96.6 . .
C3' C4' H4B 111.1 . .
H4A C4' H4B 85.7 . .
C3' C4' H4C 115.6 . .
H4A C4' H4C 88.9 . .
H4B C4' H4C 133.4 . .
C3' C4' H4'A 109.1 . .
H4A C4' H4'A 154.3 . .
H4B C4' H4'A 85.5 . .
H4C C4' H4'A 79.8 . .
C3' C4' H4'B 109.6 . .
H4A C4' H4'B 59.5 . .
H4B C4' H4'B 128.6 . .
H4C C4' H4'B 30.1 . .
H4'A C4' H4'B 109.3 . .
C3' C4' H4'C 110.0 . .
H4A C4' H4'C 60.1 . .
H4B C4' H4'C 25.6 . .
H4C C4' H4'C 127.1 . .
H4'A C4' H4'C 109.3 . .
H4'B C4' H4'C 109.5 . .

loop_
_geom_bond_atom_site_label_1
_geom_bond_atom_site_label_2
_geom_bond_distance
_geom_bond_site_symmetry_2
Mn1 O1W 2.235(8) .
Mn1 Cl2 2.500(3) 4_546
Mn1 Cl2 2.505(3) .
Mn1 Cl3 2.512(3) .
Mn1 Cl1 2.558(3) 4_545
Mn1 Cl1 2.584(3) .
Cl1 Mn1 2.558(3) 4_546
Cl2 Mn1 2.500(3) 4_545
O1W H1WA 0.8500 .
O1W H1WB 0.8500 .
N1 C3 1.33(5) .
N1 C1 1.371(18) .
N1 H1A 0.8600 .
N2 C3 1.10(6) .
N2 C2 1.61(5) .
N2 H2A 0.8600 .
C1 C2 1.364(17) .
C1 H1B 0.9300 .
C2 H2B 0.9300 .
C3 C4 1.48(5) .
C4 H4A 0.9600 .
C4 H4B 0.9600 .
C4 H4C 0.9600 .
C4 H4'B 0.8911 .
C4 H4'C 0.8430 .
N1' C3' 1.34(5) .
N1' C1' 1.37(4) .
N1' H1'A 0.8600 .
N2' C2' 1.13(5) .
N2' C3' 1.50(6) .
N2' H2'A 0.8600 .
C1' C2' 1.31(4) .
C1' H1'B 0.9300 .
C2' H2'B 0.9300 .
C3' C4' 1.44(5) .
C4' H4B 0.8944 .
C4' H4C 0.8125 .
C4' H4'A 0.9600 .
C4' H4'B 0.9600 .
C4' H4'C 0.9600 .

loop_
_geom_hbond_atom_site_label_D
_geom_hbond_atom_site_label_H
_geom_hbond_atom_site_label_A
_geom_hbond_distance_DH
_geom_hbond_distance_HA
_geom_hbond_distance_DA
_geom_hbond_angle_DHA
_geom_hbond_site_symmetry_A
O1W H1WA Cl3 0.85 2.63 3.202(10) 126.1 4_545
O1W H1WB Cl3 0.85 2.64 3.176(9) 122.0 2_545
N2 H2A Cl3 0.86 2.28 3.13(4) 169.4 2_445
N2' H2'A Cl3 0.86 2.43 3.21(4) 150.9 2_445
N2' H2'A Cl1 0.86 2.94 3.50(4) 124.4 2_445
N1 H1A O1W 0.86 2.35 2.96(5) 127.5 .
N1 H1A Cl1 0.86 2.59 3.33(5) 145.4 .
N1' H1'A O1W 0.86 2.03 2.85(5) 159.0 .
N1' H1'A Cl1 0.86 2.98 3.48(5) 119.7 .

loop_
_geom_torsion_atom_site_label_1
_geom_torsion_atom_site_label_2
_geom_torsion_atom_site_label_3
_geom_torsion_atom_site_label_4
_geom_torsion
_geom_torsion_site_symmetry_1
_geom_torsion_site_symmetry_4
O1W Mn1 Cl1 Mn1 94.9(2) . 4_546
Cl2 Mn1 Cl1 Mn1 6.31(10) 4_546 4_546
Cl2 Mn1 Cl1 Mn1 107.1(11) . 4_546
Cl3 Mn1 Cl1 Mn1 -89.16(11) . 4_546
Cl1 Mn1 Cl1 Mn1 177.20(15) 4_545 4_546
O1W Mn1 Cl2 Mn1 75.9(2) . 4_545
Cl2 Mn1 Cl2 Mn1 164.16(16) 4_546 4_545
Cl3 Mn1 Cl2 Mn1 -99.95(12) . 4_545
Cl1 Mn1 Cl2 Mn1 -6.52(10) 4_545 4_545
Cl1 Mn1 Cl2 Mn1 63.7(11) . 4_545
C3 N1 C1 C2 -7(6) . .
N1 C1 C2 N2 2(5) . .
C3 N2 C2 C1 4(6) . .
C2 N2 C3 N1 -9(7) . .
C2 N2 C3 C4 180(4) . .
C1 N1 C3 N2 11(8) . .
C1 N1 C3 C4 -178(5) . .
C3' N1' C1' C2' 3(5) . .
C3' N2' C2' C1' -12(6) . .
N1' C1' C2' N2' 6(5) . .
C1' N1' C3' C4' 176(5) . .
C1' N1' C3' N2' -8(5) . .
C2' N2' C3' N1' 13(6) . .
C2' N2' C3' C4' -172(5) . .
